data_4514201
loop_
_publ_author_name
'Jiang, Fei'
'Zhao, Dan'
'Yang, Xue'
'Yuan, Fu-Ru'
'Mei, Guang-Jian'
'Shi, Feng'

_publ_section_title
;
 Catalyst-Controlled Chemoselective and Enantioselective Reactions of
 Tryptophols with Isatin-Derived Imines
;
_journal_issue 10
_journal_name_full 'ACS Catalysis'
_journal_page_first 6984
_journal_paper_doi 10.1021/acscatal.7b02279
_journal_volume 7
_journal_year 2017
_chemical_absolute_configuration rmad
_chemical_formula_moiety 'C30 H30 Br N3 O4'
_chemical_formula_sum 'C30 H30 Br N3 O4'
_chemical_formula_weight 576.48
_space_group_crystal_system orthorhombic
_space_group_IT_number 19
_space_group_name_Hall 'P 2ac 2ab'
_space_group_name_H-M_alt 'P 21 21 21'
_symmetry_space_group_name_Hall 'P 2ac 2ab'
_symmetry_space_group_name_H-M 'P 21 21 21'
_atom_sites_solution_hydrogens mixed
_atom_sites_solution_primary direct
_audit_creation_date 2016-09-06
_audit_creation_method
;
Olex2 1.2
(compiled 2016.02.19 svn.r3266 for OlexSys, GUI svn.r5221)
;
_cell_angle_alpha 90
_cell_angle_beta 90
_cell_angle_gamma 90
_cell_formula_units_Z 4
_cell_length_a 8.2547(2)
_cell_length_b 11.7633(2)
_cell_length_c 28.9888(7)
_cell_measurement_reflns_used 2324
_cell_measurement_temperature 296
_cell_measurement_theta_max 56.47
_cell_measurement_theta_min 4.06
_cell_volume 2814.89(11)
_computing_cell_refinement 'SAINT v7.68A (Bruker, 2009)'
_computing_data_reduction 'SAINT v7.68A (Bruker, 2009)'
_computing_molecular_graphics 'Olex2 (Dolomanov et al., 2009)'
_computing_publication_material 'Olex2 (Dolomanov et al., 2009)'
_computing_structure_refinement 'ShelXL (Sheldrick, 2015)'
_computing_structure_solution 'ShelXS (Sheldrick, 2008)'
_diffrn_ambient_temperature 296
_diffrn_measured_fraction_theta_full 0.977
_diffrn_measured_fraction_theta_max 0.963
_diffrn_measurement_device_type 'Bruker APEX-II CCD'
_diffrn_measurement_method '\f and \w scans'
_diffrn_radiation_monochromator graphite
_diffrn_radiation_type CuK\a
_diffrn_radiation_wavelength 1.54178
_diffrn_reflns_av_R_equivalents 0.0657
_diffrn_reflns_av_unetI/netI 0.0659
_diffrn_reflns_Laue_measured_fraction_full 0.977
_diffrn_reflns_Laue_measured_fraction_max 0.963
_diffrn_reflns_limit_h_max 9
_diffrn_reflns_limit_h_min -7
_diffrn_reflns_limit_k_max 14
_diffrn_reflns_limit_k_min -14
_diffrn_reflns_limit_l_max 35
_diffrn_reflns_limit_l_min -34
_diffrn_reflns_number 21970
_diffrn_reflns_point_group_measured_fraction_full 0.976
_diffrn_reflns_point_group_measured_fraction_max 0.958
_diffrn_reflns_theta_full 67.679
_diffrn_reflns_theta_max 69.749
_diffrn_reflns_theta_min 4.056
_diffrn_standards_number 0
_exptl_absorpt_coefficient_mu 2.309
_exptl_absorpt_correction_T_max 0.7532
_exptl_absorpt_correction_T_min 0.6310
_exptl_absorpt_correction_type multi-scan
_exptl_absorpt_process_details
;
SADABS-2008/1 (Bruker,2008) was used for absorption correction.
wR2(int) was 0.1479 before and 0.0712 after correction.
The Ratio of minimum to maximum transmission is 0.8378.
The \l/2 correction factor is 0.0015.
;
_exptl_crystal_colour colourless
_exptl_crystal_density_diffrn 1.360
_exptl_crystal_description prism
_exptl_crystal_F_000 1192
_exptl_crystal_size_max 0.15
_exptl_crystal_size_mid 0.03
_exptl_crystal_size_min 0.01
_refine_diff_density_max 0.392
_refine_diff_density_min -0.351
_refine_diff_density_rms 0.046
_refine_ls_abs_structure_details
;
 Flack x determined using 1555 quotients [(I+)-(I-)]/[(I+)+(I-)]
 (Parsons, Flack and Wagner, Acta Cryst. B69 (2013) 249-259).
;
_refine_ls_abs_structure_Flack 0.003(16)
_refine_ls_extinction_method none
_refine_ls_goodness_of_fit_ref 1.025
_refine_ls_hydrogen_treatment constr
_refine_ls_matrix_type full
_refine_ls_number_parameters 346
_refine_ls_number_reflns 5098
_refine_ls_number_restraints 0
_refine_ls_restrained_S_all 1.025
_refine_ls_R_factor_all 0.0529
_refine_ls_R_factor_gt 0.0404
_refine_ls_shift/su_max 0.000
_refine_ls_shift/su_mean 0.000
_refine_ls_structure_factor_coef Fsqd
_refine_ls_weighting_details 'w=1/[\s^2^(Fo^2^)+(0.0384P)^2^+0.3110P] where P=(Fo^2^+2Fc^2^)/3'
_refine_ls_weighting_scheme calc
_refine_ls_wR_factor_gt 0.1009
_refine_ls_wR_factor_ref 0.1097
_reflns_Friedel_coverage 0.740
_reflns_Friedel_fraction_full 0.975
_reflns_Friedel_fraction_max 0.951
_reflns_number_gt 4270
_reflns_number_total 5098
_reflns_threshold_expression 'I > 2\s(I)'
_cod_data_source_file cs7b02279_si_002.cif
_cod_data_source_block cu_dm16561_0m
_cod_depositor_comments 'Adding full bibliography for 4514201--4514202.cif.'
_cod_database_code 4514201
_shelx_space_group_comment
;
The symmetry employed for this shelxl refinement is uniquely defined
by the following loop, which should always be used as a source of
symmetry information in preference to the above space-group names.
They are only intended as comments.
;
_shelx_estimated_absorpt_t_max 0.977
_shelx_estimated_absorpt_t_min 0.723
_olex2_refinement_description
;
1. Fixed Uiso
 At 1.2 times of:
  All C(H) groups, All C(H,H) groups, All N(H) groups
 At 1.5 times of:
  All C(H,H,H) groups
2.a Riding coordinates:
 N1(H1)
2.b Ternary CH refined with riding coordinates:
 C3(H3A)
2.c Secondary CH2 refined with riding coordinates:
 C10(H10A,H10B), C11(H11A,H11B), C19(H19A,H19B)
2.d Aromatic/amide H refined with riding coordinates:
 N3(H3), C5(H5), C6(H6), C7(H7), C8(H8), C14(H14), C16(H16), C17(H17),
 C21(H21), C22(H22), C23(H23), C24(H24), C25(H25)
2.e Idealised Me refined as rotating group:
 C28(H28A,H28B,H28C), C29(H29A,H29B,H29C), C30(H30A,H30B,H30C)
;
_shelx_shelxl_version_number 2014/7
_olex2_submission_special_instructions 'No special instructions were received'

loop_
_space_group_symop_operation_xyz
'x, y, z'
'x+1/2, -y+1/2, -z'
'-x, y+1/2, -z+1/2'
'-x+1/2, -y, z+1/2'

loop_
_atom_site_label
_atom_site_type_symbol
_atom_site_fract_x
_atom_site_fract_y
_atom_site_fract_z
_atom_site_U_iso_or_equiv
_atom_site_adp_type
_atom_site_occupancy
_atom_site_site_symmetry_order
_atom_site_calc_flag
_atom_site_refinement_flags_posn
Br1 Br -0.77548(7) -0.53717(5) -0.00085(2) 0.0670(2) Uani 1 1 d .
O1 O -0.0463(5) -0.2667(3) -0.03358(13) 0.0604(10) Uani 1 1 d .
O2 O -0.3351(5) -0.1968(3) -0.18854(12) 0.0596(9) Uani 1 1 d .
O3 O -0.6491(5) -0.1143(3) -0.13450(13) 0.0620(10) Uani 1 1 d .
O4 O -0.5557(5) 0.0082(3) -0.07953(13) 0.0647(11) Uani 1 1 d .
N1 N -0.2058(5) -0.4346(3) -0.03230(14) 0.0505(9) Uani 1 1 d .
H1 H -0.2888 -0.4544 -0.0163 0.061 Uiso 1 1 d R
N2 N -0.5115(5) -0.3459(3) -0.17767(13) 0.0458(9) Uani 1 1 d .
N3 N -0.4305(5) -0.1553(3) -0.08971(14) 0.0460(9) Uani 1 1 d .
H3 H -0.3681 -0.1314 -0.0680 0.055 Uiso 1 1 calc R
C1 C -0.4011(5) -0.2662(4) -0.10980(16) 0.0402(9) Uani 1 1 d .
C2 C -0.2254(5) -0.3057(3) -0.09624(15) 0.0397(9) Uani 1 1 d .
C3 C -0.1995(5) -0.3145(4) -0.04281(15) 0.0434(10) Uani 1 1 d .
H3A H -0.2848 -0.2733 -0.0262 0.052 Uiso 1 1 calc R
C4 C -0.1886(6) -0.4971(4) -0.07297(18) 0.0467(11) Uani 1 1 d .
C5 C -0.1718(7) -0.6140(5) -0.0777(2) 0.0667(16) Uani 1 1 d .
H5 H -0.1696 -0.6612 -0.0520 0.080 Uiso 1 1 calc R
C6 C -0.1584(8) -0.6583(5) -0.1217(3) 0.080(2) Uani 1 1 d .
H6 H -0.1477 -0.7364 -0.1255 0.096 Uiso 1 1 calc R
C7 C -0.1605(8) -0.5894(6) -0.1594(2) 0.0776(19) Uani 1 1 d .
H7 H -0.1502 -0.6210 -0.1887 0.093 Uiso 1 1 calc R
C8 C -0.1781(6) -0.4721(5) -0.15480(19) 0.0619(14) Uani 1 1 d .
H8 H -0.1771 -0.4250 -0.1806 0.074 Uiso 1 1 calc R
C9 C -0.1969(5) -0.4276(4) -0.11134(17) 0.0447(10) Uani 1 1 d .
C10 C -0.0901(6) -0.2241(4) -0.11147(19) 0.0534(12) Uani 1 1 d .
H10A H -0.0510 -0.2425 -0.1421 0.064 Uiso 1 1 calc R
H10B H -0.1263 -0.1457 -0.1109 0.064 Uiso 1 1 calc R
C11 C 0.0383(6) -0.2457(5) -0.0753(2) 0.0604(14) Uani 1 1 d .
H11A H 0.1039 -0.3110 -0.0837 0.072 Uiso 1 1 calc R
H11B H 0.1085 -0.1801 -0.0721 0.072 Uiso 1 1 calc R
C12 C -0.4106(6) -0.2606(4) -0.16375(16) 0.0460(11) Uani 1 1 d .
C13 C -0.5259(5) -0.3550(4) -0.09898(15) 0.0386(9) Uani 1 1 d .
C14 C -0.5814(5) -0.3947(4) -0.05708(16) 0.0431(10) Uani 1 1 d .
H14 H -0.5437 -0.3648 -0.0294 0.052 Uiso 1 1 calc R
C15 C -0.6959(6) -0.4814(4) -0.05805(17) 0.0476(11) Uani 1 1 d .
C16 C -0.7532(6) -0.5269(4) -0.09825(17) 0.0507(11) Uani 1 1 d .
H16 H -0.8297 -0.5850 -0.0973 0.061 Uiso 1 1 calc R
C17 C -0.6973(6) -0.4866(4) -0.14083(17) 0.0498(11) Uani 1 1 d .
H17 H -0.7352 -0.5166 -0.1685 0.060 Uiso 1 1 calc R
C18 C -0.5839(5) -0.4008(4) -0.14003(16) 0.0429(10) Uani 1 1 d .
C19 C -0.5396(7) -0.3744(5) -0.22602(17) 0.0592(13) Uani 1 1 d .
H19A H -0.5076 -0.4528 -0.2311 0.071 Uiso 1 1 calc R
H19B H -0.4712 -0.3267 -0.2451 0.071 Uiso 1 1 calc R
C20 C -0.7132(7) -0.3599(4) -0.24113(16) 0.0544(12) Uani 1 1 d .
C21 C -0.7811(10) -0.4369(5) -0.2715(2) 0.0796(19) Uani 1 1 d .
H21 H -0.7199 -0.4979 -0.2821 0.096 Uiso 1 1 calc R
C22 C -0.9381(11) -0.4240(7) -0.2861(3) 0.097(3) Uani 1 1 d .
H22 H -0.9822 -0.4764 -0.3066 0.117 Uiso 1 1 calc R
C23 C -1.0310(10) -0.3348(8) -0.2708(2) 0.090(2) Uani 1 1 d .
H23 H -1.1370 -0.3263 -0.2811 0.109 Uiso 1 1 calc R
C24 C -0.9662(8) -0.2581(6) -0.2400(2) 0.0719(17) Uani 1 1 d .
H24 H -1.0287 -0.1981 -0.2291 0.086 Uiso 1 1 calc R
C25 C -0.8065(7) -0.2707(5) -0.22546(17) 0.0580(13) Uani 1 1 d .
H25 H -0.7623 -0.2184 -0.2050 0.070 Uiso 1 1 calc R
C26 C -0.5548(6) -0.0879(4) -0.10430(18) 0.0490(11) Uani 1 1 d .
C27 C -0.6447(9) 0.1084(5) -0.0960(2) 0.0729(19) Uani 1 1 d .
C28 C -0.5957(12) 0.1387(6) -0.1440(3) 0.106(3) Uani 1 1 d .
H28A H -0.4801 0.1475 -0.1453 0.159 Uiso 1 1 calc GR
H28B H -0.6467 0.2088 -0.1527 0.159 Uiso 1 1 calc GR
H28C H -0.6286 0.0795 -0.1647 0.159 Uiso 1 1 calc GR
C29 C -0.5844(14) 0.1991(6) -0.0624(3) 0.128(4) Uani 1 1 d .
H29A H -0.6207 0.1810 -0.0318 0.192 Uiso 1 1 calc GR
H29B H -0.6265 0.2719 -0.0713 0.192 Uiso 1 1 calc GR
H29C H -0.4682 0.2013 -0.0629 0.192 Uiso 1 1 calc GR
C30 C -0.8227(10) 0.0859(8) -0.0920(3) 0.113(3) Uani 1 1 d .
H30A H -0.8538 0.0290 -0.1140 0.169 Uiso 1 1 calc GR
H30B H -0.8816 0.1547 -0.0979 0.169 Uiso 1 1 calc GR
H30C H -0.8469 0.0594 -0.0614 0.169 Uiso 1 1 calc GR

loop_
_atom_site_aniso_label
_atom_site_aniso_U_11
_atom_site_aniso_U_22
_atom_site_aniso_U_33
_atom_site_aniso_U_23
_atom_site_aniso_U_13
_atom_site_aniso_U_12
Br1 0.0744(4) 0.0617(3) 0.0648(3) 0.0067(3) 0.0236(3) -0.0054(3)
O1 0.055(2) 0.071(2) 0.055(2) -0.0107(18) -0.0098(17) -0.0111(18)
O2 0.059(2) 0.066(2) 0.054(2) 0.0156(18) 0.0001(16) -0.0084(18)
O3 0.057(2) 0.058(2) 0.071(2) -0.0143(19) -0.0256(19) 0.0120(17)
O4 0.084(3) 0.0445(19) 0.065(2) -0.0105(17) -0.031(2) 0.0255(18)
N1 0.050(2) 0.049(2) 0.052(2) 0.0061(18) 0.0030(17) 0.0014(18)
N2 0.047(2) 0.049(2) 0.041(2) -0.0024(17) -0.0014(16) 0.0003(17)
N3 0.044(2) 0.0389(19) 0.055(2) -0.0051(17) -0.0106(16) 0.0081(16)
C1 0.038(2) 0.038(2) 0.044(3) -0.0036(19) -0.0002(18) 0.0043(17)
C2 0.036(2) 0.040(2) 0.043(2) -0.0020(17) -0.0003(18) 0.0035(18)
C3 0.037(2) 0.046(2) 0.048(3) -0.0034(19) 0.0024(18) 0.0050(19)
C4 0.036(2) 0.042(2) 0.062(3) -0.004(2) -0.0034(19) 0.0015(17)
C5 0.057(4) 0.044(3) 0.099(5) 0.002(3) -0.013(3) -0.003(2)
C6 0.067(4) 0.054(3) 0.118(6) -0.036(4) -0.020(4) 0.011(3)
C7 0.072(4) 0.085(4) 0.076(4) -0.041(4) -0.009(3) 0.019(3)
C8 0.049(3) 0.078(4) 0.058(3) -0.015(3) 0.000(2) 0.018(3)
C9 0.033(2) 0.046(2) 0.055(3) -0.006(2) 0.0011(19) 0.0052(18)
C10 0.043(3) 0.055(3) 0.062(3) 0.007(2) 0.003(2) 0.000(2)
C11 0.042(3) 0.063(3) 0.076(4) -0.001(3) -0.003(2) -0.006(2)
C12 0.044(3) 0.049(3) 0.045(3) 0.003(2) -0.0019(19) 0.005(2)
C13 0.035(2) 0.038(2) 0.043(2) 0.0002(18) 0.0025(17) 0.0029(17)
C14 0.041(2) 0.042(2) 0.046(3) -0.0017(19) 0.0014(18) 0.0043(19)
C15 0.046(3) 0.042(2) 0.054(3) 0.001(2) 0.0083(19) 0.004(2)
C16 0.044(3) 0.041(2) 0.068(3) 0.002(2) 0.004(2) -0.003(2)
C17 0.053(3) 0.043(2) 0.054(3) -0.004(2) -0.006(2) -0.003(2)
C18 0.043(3) 0.041(2) 0.045(3) -0.0018(19) -0.0002(19) 0.0045(19)
C19 0.069(3) 0.069(3) 0.040(3) -0.011(2) 0.002(2) 0.005(3)
C20 0.066(3) 0.058(3) 0.039(2) 0.003(2) -0.004(2) -0.003(2)
C21 0.107(5) 0.070(4) 0.062(4) -0.008(3) -0.023(3) -0.011(4)
C22 0.114(6) 0.098(6) 0.079(5) -0.004(4) -0.037(4) -0.036(5)
C23 0.070(5) 0.131(7) 0.071(5) 0.028(4) -0.026(3) -0.023(5)
C24 0.064(4) 0.094(5) 0.058(4) 0.017(3) -0.001(3) 0.007(3)
C25 0.062(3) 0.068(3) 0.044(3) 0.002(2) -0.007(2) -0.002(3)
C26 0.053(3) 0.040(2) 0.054(3) -0.002(2) -0.005(2) 0.008(2)
C27 0.094(5) 0.048(3) 0.076(4) -0.002(3) -0.022(4) 0.032(3)
C28 0.155(9) 0.074(5) 0.088(5) 0.019(4) -0.025(6) 0.004(5)
C29 0.222(12) 0.051(4) 0.111(6) -0.020(4) -0.067(7) 0.053(6)
C30 0.095(6) 0.115(6) 0.128(7) 0.006(5) -0.002(5) 0.059(5)

loop_
_atom_type_symbol
_atom_type_description
_atom_type_scat_dispersion_real
_atom_type_scat_dispersion_imag
_atom_type_scat_source
C C 0.0181 0.0091 'International Tables Vol C Tables 4.2.6.8 and 6.1.1.4'
H H 0.0000 0.0000 'International Tables Vol C Tables 4.2.6.8 and 6.1.1.4'
Br Br -0.6763 1.2805 'International Tables Vol C Tables 4.2.6.8 and 6.1.1.4'
N N 0.0311 0.0180 'International Tables Vol C Tables 4.2.6.8 and 6.1.1.4'
O O 0.0492 0.0322 'International Tables Vol C Tables 4.2.6.8 and 6.1.1.4'

loop_
_geom_angle_atom_site_label_1
_geom_angle_atom_site_label_2
_geom_angle_atom_site_label_3
_geom_angle
C3 O1 C11 110.4(4)
C26 O4 C27 120.4(4)
C3 N1 H1 114.1
C4 N1 H1 113.2
C4 N1 C3 109.4(4)
C12 N2 C18 111.6(4)
C12 N2 C19 123.4(4)
C18 N2 C19 125.0(4)
C1 N3 H3 119.2
C26 N3 H3 119.2
C26 N3 C1 121.7(4)
N3 C1 C2 108.7(4)
N3 C1 C12 110.8(4)
N3 C1 C13 115.3(4)
C12 C1 C2 107.9(4)
C13 C1 C2 112.0(3)
C13 C1 C12 101.8(4)
C3 C2 C1 113.1(3)
C9 C2 C1 110.5(4)
C9 C2 C3 101.6(3)
C9 C2 C10 113.2(4)
C10 C2 C1 114.4(4)
C10 C2 C3 103.1(4)
O1 C3 N1 112.5(4)
O1 C3 C2 106.5(4)
O1 C3 H3A 110.7
N1 C3 C2 105.5(3)
N1 C3 H3A 110.7
C2 C3 H3A 110.7
C5 C4 N1 128.0(5)
C9 C4 N1 111.3(4)
C9 C4 C5 120.7(5)
C4 C5 H5 120.9
C6 C5 C4 118.2(6)
C6 C5 H5 120.9
C5 C6 H6 119.5
C7 C6 C5 121.1(6)
C7 C6 H6 119.5
C6 C7 H7 119.6
C6 C7 C8 120.8(6)
C8 C7 H7 119.6
C7 C8 H8 120.7
C9 C8 C7 118.5(6)
C9 C8 H8 120.7
C4 C9 C2 109.5(4)
C8 C9 C2 129.9(5)
C8 C9 C4 120.5(5)
C2 C10 H10A 111.4
C2 C10 H10B 111.4
H10A C10 H10B 109.3
C11 C10 C2 101.8(4)
C11 C10 H10A 111.4
C11 C10 H10B 111.4
O1 C11 C10 106.0(4)
O1 C11 H11A 110.5
O1 C11 H11B 110.5
C10 C11 H11A 110.5
C10 C11 H11B 110.5
H11A C11 H11B 108.7
O2 C12 N2 126.4(5)
O2 C12 C1 126.3(4)
N2 C12 C1 107.1(4)
C14 C13 C1 130.4(4)
C14 C13 C18 120.6(4)
C18 C13 C1 109.1(4)
C13 C14 H14 121.4
C13 C14 C15 117.1(4)
C15 C14 H14 121.4
C14 C15 Br1 118.1(4)
C16 C15 Br1 119.3(4)
C16 C15 C14 122.7(4)
C15 C16 H16 119.8
C15 C16 C17 120.3(4)
C17 C16 H16 119.8
C16 C17 H17 121.4
C18 C17 C16 117.2(4)
C18 C17 H17 121.4
C13 C18 N2 110.0(4)
C17 C18 N2 127.9(4)
C17 C18 C13 122.1(4)
N2 C19 H19A 108.8
N2 C19 H19B 108.8
N2 C19 C20 113.8(4)
H19A C19 H19B 107.7
C20 C19 H19A 108.8
C20 C19 H19B 108.8
C21 C20 C19 119.7(5)
C25 C20 C19 121.4(5)
C25 C20 C21 118.8(6)
C20 C21 H21 119.7
C22 C21 C20 120.5(7)
C22 C21 H21 119.7
C21 C22 H22 119.6
C21 C22 C23 120.8(7)
C23 C22 H22 119.6
C22 C23 H23 120.2
C22 C23 C24 119.6(7)
C24 C23 H23 120.2
C23 C24 H24 120.2
C23 C24 C25 119.6(7)
C25 C24 H24 120.2
C20 C25 C24 120.7(6)
C20 C25 H25 119.7
C24 C25 H25 119.7
O3 C26 O4 126.8(4)
O3 C26 N3 123.9(4)
O4 C26 N3 109.2(4)
O4 C27 C28 111.1(6)
O4 C27 C29 101.0(5)
O4 C27 C30 108.8(6)
C28 C27 C29 109.8(7)
C28 C27 C30 112.4(7)
C30 C27 C29 113.1(8)
C27 C28 H28A 109.5
C27 C28 H28B 109.5
C27 C28 H28C 109.5
H28A C28 H28B 109.5
H28A C28 H28C 109.5
H28B C28 H28C 109.5
C27 C29 H29A 109.5
C27 C29 H29B 109.5
C27 C29 H29C 109.5
H29A C29 H29B 109.5
H29A C29 H29C 109.5
H29B C29 H29C 109.5
C27 C30 H30A 109.5
C27 C30 H30B 109.5
C27 C30 H30C 109.5
H30A C30 H30B 109.5
H30A C30 H30C 109.5
H30B C30 H30C 109.5

loop_
_geom_bond_atom_site_label_1
_geom_bond_atom_site_label_2
_geom_bond_distance
Br1 C15 1.900(5)
O1 C3 1.410(6)
O1 C11 1.419(7)
O2 C12 1.212(6)
O3 C26 1.212(6)
O4 C26 1.339(5)
O4 C27 1.469(6)
N1 H1 0.8601
N1 C3 1.446(6)
N1 C4 1.397(6)
N2 C12 1.365(6)
N2 C18 1.401(6)
N2 C19 1.460(6)
N3 H3 0.8600
N3 C1 1.449(5)
N3 C26 1.364(6)
C1 C2 1.573(6)
C1 C12 1.567(6)
C1 C13 1.500(6)
C2 C3 1.567(6)
C2 C9 1.517(6)
C2 C10 1.538(6)
C3 H3A 0.9800
C4 C5 1.389(7)
C4 C9 1.382(7)
C5 H5 0.9300
C5 C6 1.381(9)
C6 H6 0.9300
C6 C7 1.363(10)
C7 H7 0.9300
C7 C8 1.394(8)
C8 H8 0.9300
C8 C9 1.373(7)
C10 H10A 0.9700
C10 H10B 0.9700
C10 C11 1.512(7)
C11 H11A 0.9700
C11 H11B 0.9700
C13 C14 1.379(6)
C13 C18 1.391(6)
C14 H14 0.9300
C14 C15 1.391(6)
C15 C16 1.367(7)
C16 H16 0.9300
C16 C17 1.400(7)
C17 H17 0.9300
C17 C18 1.378(6)
C19 H19A 0.9700
C19 H19B 0.9700
C19 C20 1.508(8)
C20 C21 1.381(7)
C20 C25 1.378(8)
C21 H21 0.9300
C21 C22 1.372(11)
C22 H22 0.9300
C22 C23 1.373(12)
C23 H23 0.9300
C23 C24 1.377(10)
C24 H24 0.9300
C24 C25 1.392(8)
C25 H25 0.9300
C27 C28 1.491(10)
C27 C29 1.528(9)
C27 C30 1.498(12)
C28 H28A 0.9600
C28 H28B 0.9600
C28 H28C 0.9600
C29 H29A 0.9600
C29 H29B 0.9600
C29 H29C 0.9600
C30 H30A 0.9600
C30 H30B 0.9600
C30 H30C 0.9600

loop_
_geom_torsion_atom_site_label_1
_geom_torsion_atom_site_label_2
_geom_torsion_atom_site_label_3
_geom_torsion_atom_site_label_4
_geom_torsion
Br1 C15 C16 C17 179.5(4)
N1 C4 C5 C6 179.2(5)
N1 C4 C9 C2 -1.0(5)
N1 C4 C9 C8 178.2(4)
N2 C19 C20 C21 -142.0(5)
N2 C19 C20 C25 38.3(7)
N3 C1 C2 C3 59.6(5)
N3 C1 C2 C9 172.8(4)
N3 C1 C2 C10 -58.0(5)
N3 C1 C12 O2 54.0(6)
N3 C1 C12 N2 -130.0(4)
N3 C1 C13 C14 -56.3(6)
N3 C1 C13 C18 125.4(4)
C1 N3 C26 O3 0.1(8)
C1 N3 C26 O4 179.0(4)
C1 C2 C3 O1 -137.0(4)
C1 C2 C3 N1 103.2(4)
C1 C2 C9 C4 -110.2(4)
C1 C2 C9 C8 70.7(6)
C1 C2 C10 C11 151.7(4)
C1 C13 C14 C15 -178.0(4)
C1 C13 C18 N2 -2.3(5)
C1 C13 C18 C17 178.3(4)
C2 C1 C12 O2 -64.8(6)
C2 C1 C12 N2 111.2(4)
C2 C1 C13 C14 68.7(6)
C2 C1 C13 C18 -109.6(4)
C2 C10 C11 O1 -35.4(5)
C3 O1 C11 C10 28.8(5)
C3 N1 C4 C5 173.0(5)
C3 N1 C4 C9 -9.6(5)
C3 C2 C9 C4 10.1(5)
C3 C2 C9 C8 -169.0(5)
C3 C2 C10 C11 28.5(5)
C4 N1 C3 O1 -100.0(5)
C4 N1 C3 C2 15.7(5)
C4 C5 C6 C7 0.4(10)
C5 C4 C9 C2 176.5(5)
C5 C4 C9 C8 -4.3(7)
C5 C6 C7 C8 -0.7(10)
C6 C7 C8 C9 -1.5(9)
C7 C8 C9 C2 -177.1(5)
C7 C8 C9 C4 3.9(8)
C9 C2 C3 O1 104.5(4)
C9 C2 C3 N1 -15.2(4)
C9 C2 C10 C11 -80.5(5)
C9 C4 C5 C6 2.1(8)
C10 C2 C3 O1 -13.0(4)
C10 C2 C3 N1 -132.7(4)
C10 C2 C9 C4 120.0(4)
C10 C2 C9 C8 -59.2(7)
C11 O1 C3 N1 105.7(5)
C11 O1 C3 C2 -9.4(5)
C12 N2 C18 C13 -2.6(5)
C12 N2 C18 C17 176.8(5)
C12 N2 C19 C20 -118.1(5)
C12 C1 C2 C3 179.8(3)
C12 C1 C2 C9 -67.0(4)
C12 C1 C2 C10 62.2(5)
C12 C1 C13 C14 -176.3(4)
C12 C1 C13 C18 5.4(5)
C13 C1 C2 C3 -69.0(4)
C13 C1 C2 C9 44.2(5)
C13 C1 C2 C10 173.4(4)
C13 C1 C12 O2 177.1(5)
C13 C1 C12 N2 -6.9(5)
C13 C14 C15 Br1 -179.6(3)
C13 C14 C15 C16 0.0(7)
C14 C13 C18 N2 179.2(4)
C14 C13 C18 C17 -0.1(7)
C14 C15 C16 C17 -0.2(7)
C15 C16 C17 C18 0.1(7)
C16 C17 C18 N2 -179.2(4)
C16 C17 C18 C13 0.0(7)
C18 N2 C12 O2 -178.0(5)
C18 N2 C12 C1 6.0(5)
C18 N2 C19 C20 61.4(7)
C18 C13 C14 C15 0.1(6)
C19 N2 C12 O2 1.6(8)
C19 N2 C12 C1 -174.4(4)
C19 N2 C18 C13 177.9(4)
C19 N2 C18 C17 -2.8(8)
C19 C20 C21 C22 -179.1(6)
C19 C20 C25 C24 179.5(5)
C20 C21 C22 C23 -0.2(11)
C21 C20 C25 C24 -0.2(8)
C21 C22 C23 C24 -0.6(12)
C22 C23 C24 C25 1.1(10)
C23 C24 C25 C20 -0.7(9)
C25 C20 C21 C22 0.7(9)
C26 O4 C27 C28 -53.3(8)
C26 O4 C27 C29 -169.7(7)
C26 O4 C27 C30 71.0(8)
C26 N3 C1 C2 163.9(4)
C26 N3 C1 C12 45.5(6)
C26 N3 C1 C13 -69.4(6)
C27 O4 C26 O3 -18.6(9)
C27 O4 C26 N3 162.6(5)
